data_7028121
loop_
_publ_author_name
'Blake, Alexander J.'
'Li, Wan-Sheung'
'Lippolis, Vito'
'Taylor, Anne'
'Schr\"oder, Martin'

_publ_section_title
;
 Mercury(II), silver(I) and gold(I) thioether crown chemistry: synthesis,
 electrochemistry and structures of [(HgBr2)2([24]aneS8)],
 [{Ag2([24]aneS8)(CF3SO3)2(MeCN)2}\\infty ], [Ag2([28]aneS8)][NO3]2 and
 [Au2([28]aneS8)][PF6]2
 ([24]aneS8&#x2005;=&#x2005;1,4,7,10,13,16,19,22-octathiacyclotetracosane;
 [28]aneS8&#x2005;=&#x2005;1,4,8,11,15,18,22,25-octathiacyclooctacosane)
;
_journal_issue 17
_journal_name_full 'Journal of the Chemical Society, Dalton Transactions'
_journal_page_first 2931
_journal_paper_doi 10.1039/a803358g
_journal_year 1998
_chemical_formula_moiety 'C16 H32 Ag2 S8 2+, 2(C1 F3 O3 S1 -), 2(C2 H3 N1)'
_chemical_formula_sum 'C22 H38 Ag2 F6 N2 O6 S10'
_chemical_formula_weight 1076.88
_chemical_name_systematic
; 
 ? 
;
_space_group_IT_number 14
_symmetry_cell_setting monoclinic
_symmetry_space_group_name_Hall '-P 2ybc'
_symmetry_space_group_name_H-M 'P 1 21/c 1'
_atom_sites_solution_hydrogens 'introduced at calculated positions'
_atom_sites_solution_primary 'direct methods (Ag)'
_atom_sites_solution_secondary 'difference Fourier synthesis'
_audit_creation_method SHELXL
_cell_angle_alpha 90.00
_cell_angle_beta 94.752(9)
_cell_angle_gamma 90.00
_cell_formula_units_Z 2
_cell_length_a 13.285(2)
_cell_length_b 6.3340(10)
_cell_length_c 22.547(3)
_cell_measurement_reflns_used 29
_cell_measurement_temperature 150.0(2)
_cell_measurement_theta_max 18
_cell_measurement_theta_min 13
_cell_volume 1890.7(5)
_computing_cell_refinement 'STADI4 (Stoe & Cie, 1995a)'
_computing_data_collection 'STADI4 (Stoe & Cie, 1995a)'
_computing_data_reduction 'X-RED (Stoe & Cie, 1995b)'
_computing_molecular_graphics 'SHELXTL/PC version 5.03 (Sheldrick, 1995)'
_computing_publication_material 'SHELXL-93 (Sheldrick, 1993)'
_computing_structure_refinement 'SHELXL-93 (Sheldrick, 1993)'
_computing_structure_solution 'SHELXS-86 (Sheldrick, 1990)'
_diffrn_ambient_temperature 150.0(2)
_diffrn_measurement_device
;
Stoe Stadi-4 four-circle diffractometer with Oxford Cryosystems
open-flow cryostat
;
_diffrn_measurement_method 'omega-theta scans'
_diffrn_radiation_monochromator graphite
_diffrn_radiation_source 'fine-focus sealed tube'
_diffrn_radiation_type MoK\a
_diffrn_radiation_wavelength 0.71073
_diffrn_reflns_av_R_equivalents 0.0000
_diffrn_reflns_av_sigmaI/netI 0.0701
_diffrn_reflns_limit_h_max 15
_diffrn_reflns_limit_h_min -15
_diffrn_reflns_limit_k_max 7
_diffrn_reflns_limit_k_min 0
_diffrn_reflns_limit_l_max 26
_diffrn_reflns_limit_l_min 0
_diffrn_reflns_number 3344
_diffrn_reflns_theta_max 25.04
_diffrn_reflns_theta_min 3.08
_diffrn_standards_decay_% 2.5
_diffrn_standards_interval_time 60
_diffrn_standards_number 3
_exptl_absorpt_coefficient_mu 1.656
_exptl_absorpt_correction_T_max 0.81
_exptl_absorpt_correction_T_min 0.61
_exptl_absorpt_correction_type 'psi scans'
_exptl_crystal_colour colourless
_exptl_crystal_density_diffrn 1.892
_exptl_crystal_density_meas ?
_exptl_crystal_description plate
_exptl_crystal_F_000 1080
_exptl_crystal_size_max 0.25
_exptl_crystal_size_mid 0.21
_exptl_crystal_size_min 0.07
_refine_diff_density_max 0.55
_refine_diff_density_min -0.47
_refine_diff_density_rms 0.12
_refine_ls_extinction_method none
_refine_ls_goodness_of_fit_all 1.035
_refine_ls_goodness_of_fit_obs 1.082
_refine_ls_hydrogen_treatment 'riding model'
_refine_ls_matrix_type full
_refine_ls_number_parameters 218
_refine_ls_number_reflns 3335
_refine_ls_number_restraints 0
_refine_ls_restrained_S_all 1.042
_refine_ls_restrained_S_obs 1.082
_refine_ls_R_factor_all 0.0874
_refine_ls_R_factor_obs 0.0431
_refine_ls_shift/esd_max -0.001
_refine_ls_shift/esd_mean 0.000
_refine_ls_structure_factor_coef Fsqd
_refine_ls_weighting_details 'w=1/[\s^2^(Fo^2^)+(0.0252P)^2^+0.399P] where P=(Fo^2^+2Fc^2^)/3'
_refine_ls_weighting_scheme calc
_refine_ls_wR_factor_all 0.0779
_refine_ls_wR_factor_obs 0.0653
_reflns_number_observed 2255
_reflns_number_total 3344
_reflns_observed_criterion >2sigma(I)
_cod_data_source_file G803358sup1.cif
_cod_data_source_block 24s8ag
_cod_depositor_comments
;
The following automatic conversions were performed:

'_exptl_crystal_density_meas' value 'not measured' was changed to '?'
- the value is perceived as not measured.

Automatic conversion script
Id: cif_fix_values 3008 2015-01-20 13:52:24Z robertas 

The following automatic conversions were performed:

'_refine_ls_weighting_scheme' value 'calc
w=1/[\s^2^(Fo^2^)+(0.0252P)^2^+0.399P] where P=(Fo^2^+2Fc^2^)/3' was
changed to 'calc'. New tag '_refine_ls_weighting_details' was
created. The value of the new tag was set to
'w=1/[\s^2^(Fo^2^)+(0.0252P)^2^+0.399P] where P=(Fo^2^+2Fc^2^)/3'.

Automatic conversion script
Id: cif_fix_values 3143 2015-03-26 13:38:13Z robertas 
;
_cod_original_sg_symbol_H-M 'P2(1)/c (No. 14)'
_cod_database_code 7028121

loop_
_symmetry_equiv_pos_as_xyz
'x, y, z'
'x, -y+1/2, z+1/2'
'-x, -y, -z'
'-x, y-1/2, -z-1/2'

loop_
_atom_site_aniso_label
_atom_site_aniso_U_11
_atom_site_aniso_U_22
_atom_site_aniso_U_33
_atom_site_aniso_U_23
_atom_site_aniso_U_13
_atom_site_aniso_U_12
Ag1 0.0240(2) 0.0230(2) 0.0182(2) 0.0045(2) 0.0054(2) -0.0056(3)
S1 0.0212(7) 0.0123(8) 0.0149(6) -0.0027(6) 0.0021(5) -0.0024(6)
C2 0.012(3) 0.021(3) 0.017(3) 0.007(2) 0.003(2) -0.002(3)
C3 0.016(3) 0.011(3) 0.020(3) 0.001(2) 0.001(2) -0.005(2)
S4 0.0184(8) 0.0153(7) 0.0151(7) -0.0019(6) 0.0007(6) 0.0016(6)
C5 0.020(3) 0.021(3) 0.016(2) 0.003(3) -0.002(2) 0.005(3)
C6 0.019(3) 0.025(4) 0.021(3) -0.006(2) 0.001(2) -0.004(3)
S7 0.0172(7) 0.0196(8) 0.0179(7) 0.0010(6) 0.0009(6) 0.0035(7)
C8 0.019(3) 0.025(4) 0.019(3) -0.002(3) 0.006(2) -0.006(3)
C9 0.025(3) 0.024(3) 0.013(3) -0.001(3) 0.007(2) 0.000(3)
S10 0.0173(7) 0.0204(8) 0.0137(7) 0.0023(6) 0.0021(5) 0.0010(6)
C11 0.021(3) 0.018(3) 0.020(3) -0.003(2) -0.004(2) 0.002(3)
C12 0.016(3) 0.016(3) 0.025(3) -0.001(2) 0.004(2) 0.005(3)
C1A 0.028(4) 0.034(4) 0.036(4) 0.000(3) 0.010(3) 0.000(3)
F1 0.066(3) 0.125(5) 0.045(2) 0.007(3) 0.038(2) 0.041(3)
F2 0.018(2) 0.073(4) 0.089(3) -0.016(3) -0.015(2) 0.007(2)
F3 0.065(3) 0.032(3) 0.094(4) -0.002(3) 0.005(3) 0.022(3)
S1A 0.0165(7) 0.0221(10) 0.0269(7) -0.0063(6) 0.0000(6) 0.0012(7)
O1 0.021(2) 0.054(4) 0.064(3) -0.039(3) -0.015(2) 0.009(2)
O2 0.063(4) 0.023(3) 0.046(3) 0.012(2) -0.005(3) 0.002(3)
O3 0.036(2) 0.042(3) 0.033(2) -0.005(3) 0.018(2) -0.010(3)
N1S 0.059(5) 0.033(4) 0.071(5) 0.005(3) 0.002(4) -0.005(4)
C2S 0.035(4) 0.034(4) 0.045(4) 0.009(4) 0.016(4) 0.009(4)
C1S 0.032(4) 0.081(6) 0.031(4) 0.008(4) 0.001(3) 0.005(4)

loop_
_atom_site_label
_atom_site_type_symbol
_atom_site_fract_x
_atom_site_fract_y
_atom_site_fract_z
_atom_site_U_iso_or_equiv
_atom_site_thermal_displace_type
_atom_site_occupancy
_atom_site_calc_flag
_atom_site_refinement_flags
Ag1 Ag 0.11901(3) 0.49550(9) 0.09537(2) 0.02154(12) Uani 1 d .
S1 S -0.02521(10) 0.5360(2) 0.16174(6) 0.0161(3) Uani 1 d .
C2 C -0.0188(4) 0.2743(9) 0.1940(2) 0.0166(13) Uani 1 d .
H2A H 0.0418(4) 0.2664(9) 0.2226(2) 0.020 Uiso 1 calc R
H2B H -0.0786(4) 0.2535(9) 0.2167(2) 0.020 Uiso 1 calc R
C3 C -0.0144(4) 0.0955(9) 0.1501(2) 0.0155(12) Uani 1 d .
H3A H -0.0748(4) 0.1044(9) 0.1214(2) 0.019 Uiso 1 calc R
H3B H -0.0186(4) -0.0392(9) 0.1720(2) 0.019 Uiso 1 calc R
S4 S 0.09622(10) 0.0867(2) 0.10873(6) 0.0163(3) Uani 1 d .
C5 C 0.1893(4) -0.0027(11) 0.1674(2) 0.0191(11) Uani 1 d .
H5A H 0.2018(4) 0.1111(11) 0.1972(2) 0.023 Uiso 1 calc R
H5B H 0.1624(4) -0.1264(11) 0.1877(2) 0.023 Uiso 1 calc R
C6 C 0.2879(4) -0.0623(9) 0.1425(2) 0.0216(14) Uani 1 d .
H6A H 0.3421(4) -0.0573(9) 0.1753(2) 0.026 Uiso 1 calc R
H6B H 0.3036(4) 0.0460(9) 0.1130(2) 0.026 Uiso 1 calc R
S7 S 0.29116(11) -0.3222(2) 0.10689(6) 0.0183(3) Uani 1 d .
C8 C 0.3060(4) -0.2603(10) 0.0297(2) 0.0205(13) Uani 1 d .
H8A H 0.3589(4) -0.1505(10) 0.0287(2) 0.025 Uiso 1 calc R
H8B H 0.3316(4) -0.3882(10) 0.0107(2) 0.025 Uiso 1 calc R
C9 C 0.2133(4) -0.1838(9) -0.0084(2) 0.0204(13) Uani 1 d .
H9A H 0.2328(4) -0.1579(9) -0.0492(2) 0.024 Uiso 1 calc R
H9B H 0.1918(4) -0.0471(9) 0.0077(2) 0.024 Uiso 1 calc R
S10 S 0.10601(10) -0.3614(2) -0.01300(6) 0.0171(3) Uani 1 d .
C11 C 0.1497(4) -0.5812(9) -0.0558(2) 0.0199(13) Uani 1 d .
H11A H 0.2193(4) -0.6175(9) -0.0399(2) 0.024 Uiso 1 calc R
H11B H 0.1065(4) -0.7051(9) -0.0495(2) 0.024 Uiso 1 calc R
C12 C 0.1501(4) -0.5442(9) -0.1221(2) 0.0189(13) Uani 1 d .
H12A H 0.1896(4) -0.6579(9) -0.1394(2) 0.023 Uiso 1 calc R
H12B H 0.1848(4) -0.4089(9) -0.1286(2) 0.023 Uiso 1 calc R
C1A C 0.3891(5) 0.3921(11) 0.2793(3) 0.032(2) Uani 1 d .
F1 F 0.4131(3) 0.4076(9) 0.2241(2) 0.077(2) Uani 1 d .
F2 F 0.4662(3) 0.4515(7) 0.3153(2) 0.0611(14) Uani 1 d .
F3 F 0.3741(4) 0.1891(7) 0.2884(2) 0.0636(13) Uani 1 d .
S1A S 0.27603(10) 0.5425(2) 0.29077(6) 0.0219(4) Uani 1 d .
O1 O 0.2003(3) 0.4474(8) 0.2507(2) 0.0472(15) Uani 1 d .
O2 O 0.3024(4) 0.7537(7) 0.2761(2) 0.0445(13) Uani 1 d .
O3 O 0.2638(3) 0.5117(8) 0.3526(2) 0.0364(10) Uani 1 d .
N1S N 0.4145(5) 0.2390(10) 0.0243(3) 0.054(2) Uani 1 d .
C2S C 0.4750(5) 0.3066(12) 0.0583(3) 0.037(2) Uani 1 d .
C1S C 0.5497(5) 0.3994(14) 0.1008(3) 0.048(2) Uani 1 d .
H1S1 H 0.6081(16) 0.3049(36) 0.1067(16) 0.072 Uiso 1 calc R
H1S2 H 0.5203(12) 0.4202(72) 0.1388(7) 0.072 Uiso 1 calc R
H1S3 H 0.5713(27) 0.5358(36) 0.0858(10) 0.072 Uiso 1 calc R

loop_
_atom_type_symbol
_atom_type_description
_atom_type_scat_dispersion_real
_atom_type_scat_dispersion_imag
_atom_type_scat_source
C C 0.0033 0.0016 'International Tables Vol C Tables 4.2.6.8 and 6.1.1.4'
H H 0.0000 0.0000 'International Tables Vol C Tables 4.2.6.8 and 6.1.1.4'
O O 0.0106 0.0060 'International Tables Vol C Tables 4.2.6.8 and 6.1.1.4'
F F 0.0171 0.0103 'International Tables Vol C Tables 4.2.6.8 and 6.1.1.4'
S S 0.1246 0.1234 'International Tables Vol C Tables 4.2.6.8 and 6.1.1.4'
Ag Ag -0.8971 1.1015 'International Tables Vol C Tables 4.2.6.8 and 6.1.1.4'
N N 0.0061 0.0033 'International Tables Vol C Tables 4.2.6.8 and 6.1.1.4'

loop_
_geom_angle_atom_site_label_1
_geom_angle_atom_site_label_2
_geom_angle_atom_site_label_3
_geom_angle
_geom_angle_site_symmetry_1
_geom_angle_site_symmetry_3
_geom_angle_publ_flag
S1 Ag1 S4 86.12(4) . . y
S1 Ag1 S7 127.36(5) . 1_565 y
S1 Ag1 S10 121.61(5) . 1_565 y
S4 Ag1 S7 122.97(5) 1_565 . y
S4 Ag1 S10 116.89(5) 1_565 . y
S7 Ag1 S10 85.83(5) 1_565 1_565 y
C2 S1 C12 103.6(3) . 3 n
C2 S1 Ag1 97.5(2) . . n
C12 S1 Ag1 114.5(2) 3 . n
C3 C2 S1 115.3(4) . . n
C2 C3 S4 116.1(4) . . n
C3 S4 C5 99.6(2) . . n
C3 S4 Ag1 97.8(2) . . n
C5 S4 Ag1 108.1(2) . . n
C6 C5 S4 111.3(3) . . n
C5 C6 S7 116.0(4) . . n
C8 S7 C6 103.6(3) . . n
C8 S7 Ag1 99.7(2) . 1_545 n
C6 S7 Ag1 113.4(2) . 1_545 n
C9 C8 S7 117.7(4) . . n
C8 C9 S10 115.5(4) . . n
C9 S10 C11 102.8(3) . . n
C9 S10 Ag1 99.9(2) . 1_545 n
C11 S10 Ag1 103.5(2) . 1_545 n
C12 C11 S10 115.7(4) . . n
C11 C12 S1 114.4(4) . 3 n
F2 C1A F1 109.1(6) . . n
F2 C1A F3 107.7(6) . . n
F1 C1A F3 105.8(6) . . n
F2 C1A S1A 112.1(5) . . n
F1 C1A S1A 111.3(5) . . n
F3 C1A S1A 110.6(5) . . n
O2 S1A O1 115.0(3) . . n
O2 S1A O3 113.8(3) . . n
O1 S1A O3 115.3(3) . . n
O2 S1A C1A 103.7(3) . . n
O1 S1A C1A 103.7(3) . . n
O3 S1A C1A 103.2(3) . . n
N1S C2S C1S 177.9(8) . . n

loop_
_geom_bond_atom_site_label_1
_geom_bond_atom_site_label_2
_geom_bond_distance
_geom_bond_site_symmetry_2
_geom_bond_publ_flag
Ag1 S1 2.5400(14) . y
Ag1 S7 2.556(2) 1_565 y
Ag1 S10 2.5984(14) 1_565 y
Ag1 S4 2.627(2) . y
S1 C2 1.810(5) . n
S1 C12 1.818(5) 3 n
C2 C3 1.507(7) . n
C3 S4 1.806(5) . n
S4 C5 1.824(5) . n
C5 C6 1.514(7) . n
C6 S7 1.834(6) . n
S7 C8 1.811(5) . n
S7 Ag1 2.556(2) 1_545 n
C8 C9 1.521(7) . n
C9 S10 1.811(6) . n
S10 C11 1.817(5) . n
S10 Ag1 2.5984(14) 1_545 n
C11 C12 1.513(7) . n
C12 S1 1.818(5) 3 n
C1A F2 1.309(7) . n
C1A F1 1.316(7) . n
C1A F3 1.320(8) . n
C1A S1A 1.815(7) . n
S1A O2 1.428(5) . n
S1A O1 1.429(4) . n
S1A O3 1.431(4) . n
N1S C2S 1.147(9) . n
C2S C1S 1.447(10) . n
